data_2008759
loop_
_publ_author_name
'Huang, Fu Qiang'
'Ibers, James A.'

_publ_section_title
;
 Dy~3~CuGeSe~7~
;
_journal_issue 8
_journal_name_full 'Acta Crystallographica Section C'
_journal_page_first 1210
_journal_page_last 1212
_journal_paper_doi 10.1107/S0108270199004606
_journal_volume 55
_journal_year 1999
_chemical_formula_iupac 'Dy3 Cu1 Ge1 Se7'
_chemical_formula_sum 'Cu Dy3 Ge Se7'
_chemical_formula_weight 1176.35
_chemical_name_systematic
;
dysprosium copper germanium selenide
;
_space_group_IT_number 173
_symmetry_cell_setting hexagonal
_symmetry_space_group_name_Hall 'P 6c'
_symmetry_space_group_name_H-M 'P 63'
_audit_creation_method SHELXL-97
_cell_angle_alpha 90
_cell_angle_beta 90
_cell_angle_gamma 120
_cell_formula_units_Z 2
_cell_length_a 10.2499(9)
_cell_length_b 10.2499(9)
_cell_length_c 6.0322(8)
_cell_measurement_reflns_used 2187
_cell_measurement_temperature 153(2)
_cell_measurement_theta_max 28.16
_cell_measurement_theta_min 2.29
_cell_volume 548.84(10)
_computing_cell_refinement SMART
_computing_data_collection 'SMART (Bruker, 1997)'
_computing_data_reduction 'SAINT-Plus (Bruker, 1997)'
_computing_molecular_graphics 'SHELXTL/PC (Sheldrick, 1997b)'
_computing_publication_material SHELXTL/PC
_computing_structure_refinement 'SHELXL97 (Sheldrick, 1997a)'
_computing_structure_solution 'SHELXS97 (Sheldrick, 1990)'
_diffrn_ambient_temperature 153(2)
_diffrn_measured_fraction_theta_full 0.994
_diffrn_measured_fraction_theta_max 0.994
_diffrn_measurement_device_type 'Bruker Smart 1000 CCD'
_diffrn_measurement_method \w
_diffrn_radiation_monochromator graphite
_diffrn_radiation_source 'standard-focus sealed tube'
_diffrn_radiation_type MoK\a
_diffrn_radiation_wavelength 0.71073
_diffrn_reflns_av_R_equivalents 0.038
_diffrn_reflns_av_sigmaI/netI 0.0306
_diffrn_reflns_limit_h_max 11
_diffrn_reflns_limit_h_min -13
_diffrn_reflns_limit_k_max 13
_diffrn_reflns_limit_k_min -13
_diffrn_reflns_limit_l_max 7
_diffrn_reflns_limit_l_min -7
_diffrn_reflns_number 3631
_diffrn_reflns_theta_full 28.16
_diffrn_reflns_theta_max 28.16
_diffrn_reflns_theta_min 2.29
_diffrn_standards_decay_% <2
_exptl_absorpt_coefficient_mu 47.93
_exptl_absorpt_correction_T_max 0.672
_exptl_absorpt_correction_T_min 0.111
_exptl_absorpt_correction_type 'face-indexed numerical'
_exptl_absorpt_process_details '(Sheldrick, 1997b)'
_exptl_crystal_colour brown
_exptl_crystal_density_diffrn 7.118
_exptl_crystal_density_method 'not measured'
_exptl_crystal_description needle
_exptl_crystal_F_000 994
_exptl_crystal_size_max 0.22
_exptl_crystal_size_mid 0.02
_exptl_crystal_size_min 0.01
_refine_diff_density_max 1.607
_refine_diff_density_min -1.279
_refine_ls_abs_structure_details 'Flack (1983)'
_refine_ls_abs_structure_Flack 0.08(8)
_refine_ls_extinction_coef 0.0019(2)
_refine_ls_extinction_method SHELXL97
_refine_ls_goodness_of_fit_ref 1.037
_refine_ls_hydrogen_treatment none
_refine_ls_matrix_type full
_refine_ls_number_parameters 38
_refine_ls_number_reflns 882
_refine_ls_number_restraints 1
_refine_ls_restrained_S_all 1.037
_refine_ls_R_factor_all 0.025
_refine_ls_R_factor_gt 0.021
_refine_ls_shift/su_max <0.001
_refine_ls_shift/su_mean 0.000
_refine_ls_structure_factor_coef Fsqd
_refine_ls_weighting_details 'calc w = 1/[\s^2^(Fo^2^)+(0.03Fo^2^)^2^]'
_refine_ls_weighting_scheme calc
_refine_ls_wR_factor_ref 0.053
_reflns_number_gt 831
_reflns_number_total 882
_reflns_threshold_expression I>2\s(I)
_cod_data_source_file br1239.cif
_cod_data_source_block Dy3CuGeSe7
_cod_depositor_comments
;
The following automatic conversions were performed:
'_symmetry_cell_setting' value 'Hexagonal' changed to 'hexagonal'
according to '/home/saulius/struct/CIF-dictionaries/cif_core.dic'
dictionary named 'cif_core.dic' version 2.4.1 from 2010-06-29.

Automatic conversion script
Id: cif_fix_enum 1527 2010-12-29 10:47:43Z saulius 

The following automatic conversions were performed:

'_symmetry_cell_setting' value 'Hexagonal' changed to 'hexagonal'
according to /home/saulius/struct/CIF-dictionaries/cif_core.dic
dictionary named 'cif_core.dic' version 2.4.1 from 2010-06-29.

Automatic conversion script
Id: cif_fix_values 1715 2011-07-08 13:25:40Z adriana 
;
_cod_database_code 2008759

loop_
_symmetry_equiv_pos_as_xyz
'x, y, z'
'-y, x-y, z'
'-x+y, -x, z'
'-x, -y, z+1/2'
'y, -x+y, z+1/2'
'x-y, x, z+1/2'

loop_
_atom_site_label
_atom_site_fract_x
_atom_site_fract_y
_atom_site_fract_z
_atom_site_U_iso_or_equiv
_atom_site_adp_type
_atom_site_calc_flag
_atom_site_refinement_flags
_atom_site_occupancy
_atom_site_disorder_assembly
_atom_site_disorder_group
_atom_site_type_symbol
Dy 0.22051(4) 0.35671(4) 0.42074(10) 0.00893(13) Uani d . 1 . . Dy
Cu 0 0 0.4737(3) 0.0132(5) Uani d S 1 . . Cu
Ge 0.6667 0.3333 0.3361(3) 0.0086(4) Uani d S 1 . . Ge
Se1 0.26309(9) 0.10279(9) 0.45248(15) 0.0095(2) Uani d . 1 . . Se
Se2 0.51895(10) 0.42570(10) 0.17352(15) 0.00860(19) Uani d . 1 . . Se
Se3 0.3333 0.6667 0.2213(2) 0.0096(3) Uani d S 1 . . Se

loop_
_atom_site_aniso_label
_atom_site_aniso_U_11
_atom_site_aniso_U_22
_atom_site_aniso_U_33
_atom_site_aniso_U_12
_atom_site_aniso_U_13
_atom_site_aniso_U_23
Dy 0.00837(19) 0.0076(2) 0.0101(2) 0.00350(15) -0.0006(2) -0.0007(2)
Cu 0.0093(5) 0.0093(5) 0.0211(15) 0.0047(3) 0.000 0.000
Ge 0.0094(5) 0.0094(5) 0.0072(7) 0.0047(3) 0.000 0.000
Se1 0.0089(4) 0.0086(4) 0.0112(5) 0.0046(3) 0.0000(3) 0.0003(3)
Se2 0.0083(4) 0.0085(4) 0.0090(4) 0.0042(4) 0.0008(3) 0.0010(4)
Se3 0.0102(5) 0.0102(5) 0.0082(8) 0.0051(2) 0.000 0.000

loop_
_atom_type_symbol
_atom_type_description
_atom_type_scat_dispersion_real
_atom_type_scat_dispersion_imag
_atom_type_scat_source
Cu Cu 0.3201 1.2651 'International Tables Vol C Tables 4.2.6.8 and 6.1.1.4'
Ge Ge 0.1547 1.8001 'International Tables Vol C Tables 4.2.6.8 and 6.1.1.4'
Se Se -0.0929 2.2259 'International Tables Vol C Tables 4.2.6.8 and 6.1.1.4'
Dy Dy -0.1892 4.4098 'International Tables Vol C Tables 4.2.6.8 and 6.1.1.4'

loop_
_geom_angle_atom_site_label_1
_geom_angle_atom_site_label_2
_geom_angle_atom_site_label_3
_geom_angle_site_symmetry_1
_geom_angle_site_symmetry_3
_geom_angle
Se1 Dy Se1 . 2 90.30(3)
Se1 Dy Se2 . 4_665 99.41(3)
Se1 Dy Se2 2 4_665 142.17(3)
Se1 Dy Se1 . 6_554 82.53(3)
Se1 Dy Se1 2 6_554 81.76(3)
Se2 Dy Se1 4_665 6_554 135.55(3)
Se1 Dy Se2 . 6 141.32(3)
Se1 Dy Se2 2 6 71.80(3)
Se2 Dy Se2 4_665 6 78.19(4)
Se1 Dy Se2 6_554 6 126.19(3)
Se1 Dy Se3 . . 146.09(3)
Se1 Dy Se3 2 . 117.28(2)
Se2 Dy Se3 4_665 . 71.47(3)
Se1 Dy Se3 6_554 . 82.47(3)
Se2 Dy Se3 6 . 70.37(3)
Se1 Dy Se2 . . 70.25(3)
Se1 Dy Se2 2 . 146.32(3)
Se2 Dy Se2 4_665 . 70.124(18)
Se1 Dy Se2 6_554 . 68.96(3)
Se2 Dy Se2 6 . 139.51(3)
Se3 Dy Se2 . . 76.00(2)
Se1 Dy Cu . . 45.273(17)
Se1 Dy Cu 2 . 45.029(17)
Se2 Dy Cu 4_665 . 132.37(4)
Se1 Dy Cu 6_554 . 79.11(4)
Se2 Dy Cu 6 . 109.13(3)
Se3 Dy Cu . . 156.11(4)
Se2 Dy Cu . . 110.75(3)
Se1 Dy Se1 . 6 76.25(3)
Se1 Dy Se1 2 6 75.66(3)
Se2 Dy Se1 4_665 6 71.44(3)
Se1 Dy Se1 6_554 6 148.68(3)
Se2 Dy Se1 6 6 66.32(3)
Se3 Dy Se1 . 6 127.23(3)
Se2 Dy Se1 . 6 122.84(3)
Cu Dy Se1 . 6 69.59(4)
Se1 Cu Se1 3 . 119.709(9)
Se1 Cu Se1 3 2 119.709(9)
Se1 Cu Se1 . 2 119.709(9)
Se1 Cu Cu 3 4 93.11(5)
Se1 Cu Cu . 4 93.11(5)
Se1 Cu Cu 2 4 93.11(5)
Se1 Cu Cu 3 4_554 86.89(5)
Se1 Cu Cu . 4_554 86.89(5)
Se1 Cu Cu 2 4_554 86.89(5)
Cu Cu Cu 4 4_554 180.0
Se1 Cu Dy 3 . 171.17(8)
Se1 Cu Dy . . 59.28(2)
Se1 Cu Dy 2 . 60.43(2)
Cu Cu Dy 4 . 95.70(4)
Cu Cu Dy 4_554 . 84.30(4)
Se1 Cu Dy 3 2 60.43(2)
Se1 Cu Dy . 2 171.17(8)
Se1 Cu Dy 2 2 59.28(2)
Cu Cu Dy 4 2 95.70(4)
Cu Cu Dy 4_554 2 84.30(4)
Dy Cu Dy . 2 119.025(12)
Se1 Cu Dy 3 3 59.28(2)
Se1 Cu Dy . 3 60.43(2)
Se1 Cu Dy 2 3 171.17(8)
Cu Cu Dy 4 3 95.70(4)
Cu Cu Dy 4_554 3 84.30(4)
Dy Cu Dy . 3 119.025(12)
Dy Cu Dy 2 3 119.025(12)
Se3 Ge Se2 4_665 2_655 114.52(4)
Se3 Ge Se2 4_665 3_665 114.52(4)
Se2 Ge Se2 2_655 3_665 103.98(5)
Se3 Ge Se2 4_665 . 114.52(4)
Se2 Ge Se2 2_655 . 103.98(5)
Se2 Ge Se2 3_665 . 103.98(5)
Cu Se1 Dy . . 75.45(2)
Cu Se1 Dy . 3 74.54(2)
Dy Se1 Dy . 3 148.53(3)
Cu Se1 Dy . 5 103.49(5)
Dy Se1 Dy . 5 98.50(3)
Dy Se1 Dy 3 5 97.47(3)
Cu Se1 Dy . 5_554 107.81(5)
Dy Se1 Dy . 5_554 90.53(3)
Dy Se1 Dy 3 5_554 89.74(3)
Dy Se1 Dy 5 5_554 148.68(3)
Ge Se2 Dy . 4_664 89.90(4)
Ge Se2 Dy . 5_554 87.93(3)
Dy Se2 Dy 4_664 5_554 109.56(4)
Ge Se2 Dy . . 117.29(5)
Dy Se2 Dy 4_664 . 146.72(3)
Dy Se2 Dy 5_554 . 91.31(3)
Ge Se3 Dy 4_664 3_565 113.37(3)
Ge Se3 Dy 4_664 2_665 113.37(3)
Dy Se3 Dy 3_565 2_665 105.31(3)
Ge Se3 Dy 4_664 . 113.37(3)
Dy Se3 Dy 3_565 . 105.31(3)
Dy Se3 Dy 2_665 . 105.31(3)

loop_
_geom_bond_atom_site_label_1
_geom_bond_atom_site_label_2
_geom_bond_site_symmetry_2
_geom_bond_distance
_geom_bond_publ_flag
Dy Se1 . 2.8525(9) yes
Dy Se1 2 2.8982(9) yes
Dy Se2 4_665 2.9112(10) yes
Dy Se1 6_554 2.9475(12) yes
Dy Se2 6 2.9935(10) yes
Dy Se3 . 3.0340(8) yes
Dy Se2 . 3.1493(10) yes
Dy Cu . 3.2116(5) ?
Dy Se1 6 3.3163(12) yes
Cu Se1 3 2.3574(8) ?
Cu Se1 . 2.3574(8) yes
Cu Se1 2 2.3574(8) ?
Cu Cu 4 3.0161(4) ?
Cu Cu 4_554 3.0161(4) yes
Cu Dy 2 3.2116(5) ?
Cu Dy 3 3.2116(5) ?
Ge Se3 4_665 2.323(2) yes
Ge Se2 2_655 2.3631(11) ?
Ge Se2 3_665 2.3631(11) ?
Ge Se2 . 2.3631(11) yes
Se1 Dy 3 2.8982(9) ?
Se1 Dy 5 2.9475(12) ?
Se1 Dy 5_554 3.3163(12) ?
Se2 Dy 4_664 2.9112(10) ?
Se2 Dy 5_554 2.9935(10) ?
Se3 Ge 4_664 2.323(2) ?
Se3 Dy 3_565 3.0340(8) ?
Se3 Dy 2_665 3.0340(8) ?
